data_7232241
loop_
_publ_author_name
'Li, Yangxue'
'Yu, Haiyang'
'Xu, Feifan'
'Guo, Qiaoyuan'
'Xie, Zhigang'
'Sun, Zhiyong'

_publ_section_title
;
 Solvent controlled self-assembly of \p-stacked/H-bonded supramolecular
 organic frameworks from a C3-symmetric monomer for iodine adsorption
;
_journal_issue 11
_journal_name_full CrystEngComm
_journal_page_first 1742
_journal_paper_doi 10.1039/C8CE01800F
_journal_volume 21
_journal_year 2019
_chemical_formula_moiety 'C32 H21 N10 O7'
_chemical_formula_sum 'C32 H21 N10 O7'
_chemical_formula_weight 657.59
_chemical_melting_point ?
_space_group_IT_number 2
_space_group_name_Hall '-P 1'
_space_group_name_H-M_alt 'P -1'
_symmetry_cell_setting triclinic
_symmetry_space_group_name_Hall '-P 1'
_symmetry_space_group_name_H-M 'P -1'
_atom_sites_solution_hydrogens geom
_atom_sites_solution_primary direct
_atom_sites_solution_secondary difmap
_audit_creation_method SHELXL-97
_audit_update_record
;
2018-04-12 deposited with the CCDC.
2019-01-29 downloaded from the CCDC.
;
_cell_angle_alpha 79.967(2)
_cell_angle_beta 89.142(2)
_cell_angle_gamma 76.356(2)
_cell_formula_units_Z 2
_cell_length_a 10.1382(11)
_cell_length_b 12.7716(14)
_cell_length_c 13.5128(14)
_cell_measurement_reflns_used 4783
_cell_measurement_temperature 293(2)
_cell_measurement_theta_max 0.998
_cell_measurement_theta_min 0.997
_cell_volume 1673.7(3)
_computing_cell_refinement 'Bruker SMART'
_computing_data_collection 'Bruker SMART'
_computing_data_reduction 'Bruker SMART'
_computing_molecular_graphics SHELXP-97
_computing_publication_material SHELXTL
_computing_structure_refinement 'SHELXL-97 (Sheldrick, 1997)'
_computing_structure_solution 'SHELXS-97 (Sheldrick, 1990)'
_diffrn_ambient_temperature 293(2)
_diffrn_detector_area_resol_mean 9.00cm
_diffrn_measured_fraction_theta_full 0.990
_diffrn_measured_fraction_theta_max 0.990
_diffrn_measurement_device_type 'CCD area detector'
_diffrn_measurement_method 'phi and omega scans'
_diffrn_radiation_monochromator graphite
_diffrn_radiation_source 'fine-focus sealed tube'
_diffrn_radiation_type MoK\a
_diffrn_radiation_wavelength 0.71073
_diffrn_reflns_av_R_equivalents 0.0239
_diffrn_reflns_av_sigmaI/netI 0.0429
_diffrn_reflns_limit_h_max 11
_diffrn_reflns_limit_h_min -11
_diffrn_reflns_limit_k_max 13
_diffrn_reflns_limit_k_min -14
_diffrn_reflns_limit_l_max 15
_diffrn_reflns_limit_l_min -14
_diffrn_reflns_number 8458
_diffrn_reflns_theta_full 23.31
_diffrn_reflns_theta_max 23.31
_diffrn_reflns_theta_min 1.67
_diffrn_standards_decay_% none
_diffrn_standards_interval_count none
_diffrn_standards_interval_time none
_diffrn_standards_number none
_exptl_absorpt_coefficient_mu 0.096
_exptl_absorpt_correction_T_max 0.998
_exptl_absorpt_correction_T_min 0.997
_exptl_absorpt_correction_type empirical
_exptl_crystal_colour coloress
_exptl_crystal_density_diffrn 1.305
_exptl_crystal_density_meas ?
_exptl_crystal_density_method 'not measured'
_exptl_crystal_description rod
_exptl_crystal_F_000 678
_exptl_crystal_size_max 0.08
_exptl_crystal_size_mid 0.04
_exptl_crystal_size_min 0.03
_refine_diff_density_max 0.904
_refine_diff_density_min -0.396
_refine_diff_density_rms 0.074
_refine_ls_extinction_method none
_refine_ls_goodness_of_fit_ref 1.086
_refine_ls_hydrogen_treatment mixed
_refine_ls_matrix_type full
_refine_ls_number_parameters 442
_refine_ls_number_reflns 4783
_refine_ls_number_restraints 30
_refine_ls_restrained_S_all 1.112
_refine_ls_R_factor_all 0.0889
_refine_ls_R_factor_gt 0.0719
_refine_ls_shift/su_max 0.003
_refine_ls_shift/su_mean 0.000
_refine_ls_structure_factor_coef Fsqd
_refine_ls_weighting_details 'calc w=1/[\s^2^(Fo^2^)+(0.1258P)^2^+1.7152P] where P=(Fo^2^+2Fc^2^)/3'
_refine_ls_weighting_scheme calc
_refine_ls_wR_factor_gt 0.2069
_refine_ls_wR_factor_ref 0.2265
_reflns_number_gt 3690
_reflns_number_total 4783
_reflns_threshold_expression >2sigma(I)
_cod_data_source_file c8ce01800f2.cif
_cod_data_source_block DEF
_cod_depositor_comments
;
The following automatic conversions were performed:

'_chemical_melting_point' value 'not measured' was changed to '?' -
the value is undefined or not given.

'_symmetry_cell_setting' value 'Triclinic' changed to 'triclinic'
according to
/home/data/users/saulius/crontab/automatic-downloads/rss-feeds/RSC/lib/dictionaries/cif_core.dic
dictionary named 'cif_core.dic' version 2.4.2 from 2011-04-26.

'_exptl_crystal_density_meas' value 'none' was changed to '?' - the
value is perceived as not measured.

Automatic conversion script
Id: cif_fix_values 4973 2017-02-22 13:04:09Z antanas 

 Adding full bibliography for 7232241--7232243.cif.
;
_cod_original_sg_symbol_H-M P-1
_cod_database_code 7232241

loop_
_symmetry_equiv_pos_as_xyz
'x, y, z'
'-x, -y, -z'

loop_
_atom_site_label
_atom_site_type_symbol
_atom_site_fract_x
_atom_site_fract_y
_atom_site_fract_z
_atom_site_U_iso_or_equiv
_atom_site_adp_type
_atom_site_occupancy
_atom_site_symmetry_multiplicity
_atom_site_calc_flag
_atom_site_refinement_flags
C1 C 0.97099(16) 0.78345(14) 0.54420(13) 0.0254(5) Uani 1 1 d .
C2 C 1.08778(16) 0.90699(14) 0.60471(13) 0.0245(5) Uani 1 1 d .
C3 C 0.89753(16) 0.85730(14) 0.69392(13) 0.0239(5) Uani 1 1 d .
C4 C 1.00103(16) 0.91351(14) 0.68435(13) 0.0260(5) Uani 1 1 d .
H4 H 1.0116 0.9556 0.7320 0.031 Uiso 1 1 calc R
C5 C 1.07275(16) 0.84115(14) 0.53568(13) 0.0256(5) Uani 1 1 d .
H5 H 1.1320 0.8355 0.4826 0.031 Uiso 1 1 calc R
C6 C 0.88193(16) 0.79387(14) 0.62382(13) 0.0256(5) Uani 1 1 d .
H6 H 0.8117 0.7579 0.6297 0.031 Uiso 1 1 calc R
C7 C 1.20274(16) 0.96310(14) 0.58997(13) 0.0252(5) Uani 1 1 d .
C8 C 0.96495(16) 0.71221(14) 0.46776(13) 0.0262(5) Uani 1 1 d .
C9 C 0.81365(17) 0.86309(14) 0.78553(13) 0.0281(5) Uani 1 1 d .
C10 C 1.31176(18) 1.15344(15) 0.70399(14) 0.0310(5) Uani 1 1 d .
H10 H 1.2399 1.1655 0.7474 0.037 Uiso 1 1 calc R
C11 C 1.41872(17) 1.21241(15) 0.70552(13) 0.0289(5) Uani 1 1 d .
C12 C 1.53665(19) 1.19266(17) 0.65081(14) 0.0389(6) Uani 1 1 d .
H12 H 1.5519 1.1395 0.6102 0.047 Uiso 1 1 calc R
C13 C 1.40386(19) 1.29193(15) 0.76556(15) 0.0355(6) Uani 1 1 d .
H13 H 1.3277 1.3068 0.8047 0.043 Uiso 1 1 calc R
C14 C 1.6306(2) 1.25375(18) 0.65821(16) 0.0483(6) Uani 1 1 d .
H14 H 1.7090 1.2396 0.6213 0.058 Uiso 1 1 calc R
C15 C 1.5045(2) 1.34893(16) 0.76624(17) 0.0443(6) Uani 1 1 d .
H15 H 1.4921 1.4031 0.8058 0.053 Uiso 1 1 calc R
C16 C 0.77693(18) 0.52180(15) 0.44631(15) 0.0337(5) Uani 1 1 d .
H16 H 0.7337 0.5258 0.5072 0.040 Uiso 1 1 calc R
C17 C 0.74420(18) 0.45007(15) 0.38154(14) 0.0318(5) Uani 1 1 d .
C18 C 0.8165(2) 0.42731(15) 0.29660(15) 0.0371(6) Uani 1 1 d .
H18 H 0.8897 0.4578 0.2777 0.045 Uiso 1 1 calc R
C19 C 0.6362(2) 0.40187(16) 0.40490(16) 0.0398(6) Uani 1 1 d .
H19 H 0.5853 0.4148 0.4613 0.048 Uiso 1 1 calc R
C20 C 0.6044(2) 0.33428(16) 0.34376(17) 0.0457(6) Uani 1 1 d .
H20 H 0.5315 0.3027 0.3608 0.055 Uiso 1 1 calc R
C21 C 0.7773(2) 0.35861(17) 0.24113(16) 0.0467(6) Uani 1 1 d .
H21 H 0.8274 0.3433 0.1850 0.056 Uiso 1 1 calc R
C22 C 0.47417(16) 0.86999(14) 0.83640(13) 0.0270(5) Uani 1 1 d .
H22 H 0.4460 0.8643 0.7728 0.032 Uiso 1 1 calc R
C23 C 0.37742(16) 0.87724(14) 0.91844(13) 0.0258(5) Uani 1 1 d .
C24 C 0.24321(17) 0.87446(15) 0.89949(14) 0.0294(5) Uani 1 1 d .
H24 H 0.2164 0.8656 0.8365 0.035 Uiso 1 1 calc R
C25 C 0.41167(17) 0.88913(15) 1.01418(14) 0.0299(5) Uani 1 1 d .
H25 H 0.4998 0.8914 1.0301 0.036 Uiso 1 1 calc R
C26 C 0.31248(18) 0.89753(15) 1.08512(14) 0.0321(5) Uani 1 1 d .
H26 H 0.3366 0.9052 1.1492 0.039 Uiso 1 1 calc R
C27 C 0.15107(18) 0.88496(15) 0.97541(14) 0.0320(5) Uani 1 1 d .
H27 H 0.0616 0.8847 0.9614 0.038 Uiso 1 1 calc R
C28 C 0.7905(2) 0.50396(17) 0.73148(17) 0.0431(6) Uani 1 1 d .
C29 C 0.7268(4) 0.5871(3) 0.8783(2) 0.0945(10) Uani 1 1 d U
C30 C 0.6252(4) 0.5791(3) 0.9479(3) 0.1258(13) Uani 1 1 d U
C31 C 0.8257(3) 0.38397(19) 0.8939(2) 0.0670(8) Uani 1 1 d .
C32 C 0.9521(4) 0.3789(3) 0.9539(3) 0.1097(13) Uani 1 1 d U
N1 N 1.20825(13) 1.03418(12) 0.65231(11) 0.0273(4) Uani 1 1 d .
H1 H 1.1468 1.0472 0.6961 0.033 Uiso 1 1 calc R
N2 N 1.31483(13) 1.08545(12) 0.64416(11) 0.0273(4) Uani 1 1 d .
N3 N 1.61734(17) 1.33130(15) 0.71416(14) 0.0482(5) Uani 1 1 d .
N4 N 0.88090(14) 0.64443(12) 0.48842(11) 0.0299(4) Uani 1 1 d .
H4A H 0.8379 0.6419 0.5438 0.036 Uiso 1 1 calc R
N5 N 0.86355(15) 0.57876(12) 0.42078(11) 0.0303(4) Uani 1 1 d .
N6 N 0.67247(18) 0.31216(14) 0.26200(14) 0.0500(5) Uani 1 1 d .
N7 N 0.68027(13) 0.86716(12) 0.77106(11) 0.0278(4) Uani 1 1 d .
H7 H 0.6482 0.8670 0.7125 0.033 Uiso 1 1 calc R
N8 N 0.59731(14) 0.87156(12) 0.85320(11) 0.0281(4) Uani 1 1 d .
N9 N 0.18346(14) 0.89541(12) 1.06765(11) 0.0304(4) Uani 1 1 d .
N10 N 0.7769(2) 0.49168(14) 0.83003(14) 0.0531(6) Uani 1 1 d .
O1 O 1.28830(11) 0.94334(10) 0.52643(9) 0.0342(4) Uani 1 1 d .
O2 O 1.03284(12) 0.71712(10) 0.39189(9) 0.0365(4) Uani 1 1 d .
O3 O 0.86479(12) 0.86330(12) 0.86639(9) 0.0411(4) Uani 1 1 d .
O4 O 0.75131(15) 0.59196(12) 0.67318(11) 0.0492(4) Uani 1 1 d .
O5 O 0.56947(12) 0.88104(11) 0.57641(9) 0.0373(4) Uani 1 1 d .
O6 O 1.01006(12) 0.12934(11) 0.78928(10) 0.0403(4) Uani 1 1 d .
O7 O 0.22993(19) 0.16266(17) 0.93142(13) 0.0774(6) Uani 1 1 d .

loop_
_atom_site_aniso_label
_atom_site_aniso_U_11
_atom_site_aniso_U_22
_atom_site_aniso_U_33
_atom_site_aniso_U_23
_atom_site_aniso_U_13
_atom_site_aniso_U_12
C1 0.0204(8) 0.0274(9) 0.0274(9) -0.0038(7) 0.0022(7) -0.0049(7)
C2 0.0174(7) 0.0308(9) 0.0244(9) -0.0037(7) 0.0015(7) -0.0047(7)
C3 0.0191(7) 0.0290(8) 0.0241(9) -0.0059(7) 0.0042(7) -0.0063(7)
C4 0.0228(8) 0.0318(9) 0.0254(9) -0.0081(7) 0.0006(7) -0.0081(7)
C5 0.0228(8) 0.0294(9) 0.0238(9) -0.0041(7) 0.0056(7) -0.0052(7)
C6 0.0207(8) 0.0265(8) 0.0303(9) -0.0050(7) 0.0022(7) -0.0069(7)
C7 0.0241(8) 0.0299(9) 0.0210(9) -0.0032(7) 0.0031(7) -0.0062(7)
C8 0.0223(8) 0.0286(9) 0.0276(9) -0.0038(7) 0.0037(7) -0.0069(7)
C9 0.0273(8) 0.0319(9) 0.0306(9) -0.0133(7) 0.0065(7) -0.0125(7)
C10 0.0288(8) 0.0396(10) 0.0283(9) -0.0103(8) 0.0060(7) -0.0125(7)
C11 0.0289(8) 0.0356(9) 0.0234(9) -0.0038(8) -0.0007(7) -0.0110(7)
C12 0.0396(9) 0.0554(11) 0.0296(10) -0.0181(8) 0.0054(8) -0.0194(8)
C13 0.0338(9) 0.0346(10) 0.0379(11) -0.0084(8) 0.0034(8) -0.0067(8)
C14 0.0415(10) 0.0750(13) 0.0423(11) -0.0215(10) 0.0123(9) -0.0334(9)
C15 0.0518(11) 0.0372(10) 0.0513(12) -0.0173(9) 0.0000(10) -0.0185(9)
C16 0.0350(9) 0.0340(9) 0.0360(10) -0.0126(8) 0.0062(8) -0.0118(8)
C17 0.0301(9) 0.0295(9) 0.0354(10) -0.0050(8) -0.0004(8) -0.0065(7)
C18 0.0412(10) 0.0346(9) 0.0388(11) -0.0110(8) 0.0000(9) -0.0121(8)
C19 0.0396(10) 0.0380(10) 0.0439(11) -0.0103(9) 0.0048(9) -0.0114(8)
C20 0.0431(10) 0.0343(10) 0.0658(14) -0.0151(10) -0.0016(10) -0.0162(8)
C21 0.0560(12) 0.0471(11) 0.0402(11) -0.0151(9) 0.0031(10) -0.0133(10)
C22 0.0251(8) 0.0340(9) 0.0256(9) -0.0104(7) 0.0045(7) -0.0104(7)
C23 0.0235(8) 0.0254(8) 0.0281(9) -0.0024(7) 0.0047(7) -0.0069(7)
C24 0.0246(8) 0.0373(9) 0.0283(9) -0.0084(8) 0.0015(7) -0.0095(7)
C25 0.0230(8) 0.0376(10) 0.0307(10) -0.0057(8) 0.0036(7) -0.0105(7)
C26 0.0315(9) 0.0407(10) 0.0269(9) -0.0092(8) 0.0045(8) -0.0119(8)
C27 0.0222(8) 0.0352(9) 0.0395(11) -0.0044(8) 0.0048(8) -0.0106(7)
C28 0.0465(10) 0.0423(10) 0.0488(12) -0.0101(9) 0.0044(9) -0.0254(8)
C29 0.1307(19) 0.0708(15) 0.0764(16) -0.0195(13) 0.0177(15) -0.0091(14)
C30 0.131(2) 0.111(2) 0.118(2) -0.0103(17) 0.0302(17) -0.0034(17)
C31 0.0973(17) 0.0338(11) 0.0671(16) 0.0038(11) -0.0325(14) -0.0169(12)
C32 0.105(2) 0.081(2) 0.139(3) 0.0067(19) -0.0487(19) -0.0288(16)
N1 0.0234(6) 0.0342(7) 0.0281(8) -0.0084(6) 0.0096(6) -0.0127(6)
N2 0.0228(6) 0.0333(8) 0.0279(8) -0.0051(6) 0.0028(6) -0.0110(6)
N3 0.0482(9) 0.0580(10) 0.0496(10) -0.0144(8) 0.0080(8) -0.0313(7)
N4 0.0330(7) 0.0343(7) 0.0275(8) -0.0124(6) 0.0071(6) -0.0130(6)
N5 0.0325(7) 0.0289(7) 0.0312(8) -0.0098(6) 0.0002(7) -0.0074(6)
N6 0.0535(10) 0.0470(9) 0.0568(11) -0.0222(8) -0.0021(9) -0.0162(8)
N7 0.0214(6) 0.0432(8) 0.0243(7) -0.0135(6) 0.0077(6) -0.0134(6)
N8 0.0248(7) 0.0362(8) 0.0271(8) -0.0112(6) 0.0109(6) -0.0109(6)
N9 0.0253(7) 0.0350(8) 0.0326(8) -0.0092(7) 0.0083(6) -0.0086(6)
N10 0.0910(13) 0.0291(8) 0.0417(10) -0.0068(8) -0.0038(10) -0.0187(9)
O1 0.0262(6) 0.0488(7) 0.0354(7) -0.0182(6) 0.0134(5) -0.0172(5)
O2 0.0409(6) 0.0447(7) 0.0309(7) -0.0152(6) 0.0151(6) -0.0186(5)
O3 0.0300(6) 0.0745(8) 0.0274(7) -0.0183(6) 0.0072(5) -0.0226(6)
O4 0.0663(8) 0.0460(7) 0.0413(8) -0.0072(6) 0.0155(7) -0.0264(6)
O5 0.0310(6) 0.0513(8) 0.0285(7) -0.0029(6) 0.0025(6) -0.0108(6)
O6 0.0349(6) 0.0447(7) 0.0430(8) -0.0117(6) 0.0171(6) -0.0111(6)
O7 0.0792(11) 0.1039(13) 0.0566(10) -0.0160(10) 0.0140(9) -0.0358(10)

loop_
_atom_type_symbol
_atom_type_description
_atom_type_scat_dispersion_real
_atom_type_scat_dispersion_imag
_atom_type_scat_source
C C 0.0033 0.0016 'International Tables Vol C Tables 4.2.6.8 and 6.1.1.4'
H H 0.0000 0.0000 'International Tables Vol C Tables 4.2.6.8 and 6.1.1.4'
N N 0.0061 0.0033 'International Tables Vol C Tables 4.2.6.8 and 6.1.1.4'
O O 0.0106 0.0060 'International Tables Vol C Tables 4.2.6.8 and 6.1.1.4'

loop_
_geom_angle_atom_site_label_1
_geom_angle_atom_site_label_2
_geom_angle_atom_site_label_3
_geom_angle
C5 C1 C6 118.43(17)
C5 C1 C8 117.81(15)
C6 C1 C8 123.76(16)
C4 C2 C5 118.92(17)
C4 C2 C7 123.81(17)
C5 C2 C7 117.21(15)
C6 C3 C4 120.05(16)
C6 C3 C9 122.71(16)
C4 C3 C9 117.10(16)
C2 C4 C3 120.50(17)
C2 C4 H4 119.7
C3 C4 H4 119.7
C2 C5 C1 121.60(16)
C2 C5 H5 119.2
C1 C5 H5 119.2
C3 C6 C1 120.47(17)
C3 C6 H6 119.8
C1 C6 H6 119.8
O1 C7 N1 122.23(17)
O1 C7 C2 121.56(17)
N1 C7 C2 116.19(15)
O2 C8 N4 123.31(18)
O2 C8 C1 121.14(17)
N4 C8 C1 115.55(15)
O3 C9 N7 123.99(16)
O3 C9 C3 120.79(15)
N7 C9 C3 115.22(15)
N2 C10 C11 121.44(16)
N2 C10 H10 119.3
C11 C10 H10 119.3
C13 C11 C12 117.50(19)
C13 C11 C10 118.75(16)
C12 C11 C10 123.75(18)
C14 C12 C11 118.54(19)
C14 C12 H12 120.7
C11 C12 H12 120.7
C15 C13 C11 118.86(18)
C15 C13 H13 120.6
C11 C13 H13 120.6
N3 C14 C12 124.85(19)
N3 C14 H14 117.6
C12 C14 H14 117.6
N3 C15 C13 124.3(2)
N3 C15 H15 117.8
C13 C15 H15 117.8
N5 C16 C17 121.24(18)
N5 C16 H16 119.4
C17 C16 H16 119.4
C19 C17 C18 117.49(19)
C19 C17 C16 119.27(18)
C18 C17 C16 123.24(18)
C21 C18 C17 118.5(2)
C21 C18 H18 120.7
C17 C18 H18 120.7
C17 C19 C20 119.6(2)
C17 C19 H19 120.2
C20 C19 H19 120.2
N6 C20 C19 123.5(2)
N6 C20 H20 118.2
C19 C20 H20 118.2
N6 C21 C18 124.8(2)
N6 C21 H21 117.6
C18 C21 H21 117.6
N8 C22 C23 119.46(16)
N8 C22 H22 120.3
C23 C22 H22 120.3
C25 C23 C24 117.76(16)
C25 C23 C22 123.23(16)
C24 C23 C22 119.00(16)
C27 C24 C23 119.12(18)
C27 C24 H24 120.4
C23 C24 H24 120.4
C26 C25 C23 118.61(17)
C26 C25 H25 120.7
C23 C25 H25 120.7
N9 C26 C25 124.12(18)
N9 C26 H26 117.9
C25 C26 H26 117.9
N9 C27 C24 123.44(17)
N9 C27 H27 118.3
C24 C27 H27 118.3
O4 C28 N10 124.0(2)
C30 C29 N10 116.2(3)
N10 C31 C32 111.7(2)
C7 N1 N2 118.56(14)
C7 N1 H1 120.7
N2 N1 H1 120.7
C10 N2 N1 115.10(14)
C15 N3 C14 115.90(19)
C8 N4 N5 120.12(15)
C8 N4 H4A 119.9
N5 N4 H4A 119.9
C16 N5 N4 114.47(15)
C20 N6 C21 116.1(2)
C9 N7 N8 118.06(14)
C9 N7 H7 121.0
N8 N7 H7 121.0
C22 N8 N7 115.48(15)
C27 N9 C26 116.94(16)
C28 N10 C29 120.41(19)
C28 N10 C31 120.60(19)
C29 N10 C31 118.7(2)

loop_
_geom_bond_atom_site_label_1
_geom_bond_atom_site_label_2
_geom_bond_distance
C1 C5 1.395(3)
C1 C6 1.398(2)
C1 C8 1.501(3)
C2 C4 1.381(2)
C2 C5 1.392(3)
C2 C7 1.500(3)
C3 C6 1.382(3)
C3 C4 1.397(3)
C3 C9 1.494(2)
C4 H4 0.9300
C5 H5 0.9300
C6 H6 0.9300
C7 O1 1.226(2)
C7 N1 1.352(2)
C8 O2 1.227(2)
C8 N4 1.345(2)
C9 O3 1.217(2)
C9 N7 1.357(2)
C10 N2 1.280(3)
C10 C11 1.461(3)
C10 H10 0.9300
C11 C13 1.387(3)
C11 C12 1.391(3)
C12 C14 1.381(3)
C12 H12 0.9300
C13 C15 1.387(3)
C13 H13 0.9300
C14 N3 1.329(3)
C14 H14 0.9300
C15 N3 1.328(3)
C15 H15 0.9300
C16 N5 1.274(3)
C16 C17 1.465(3)
C16 H16 0.9300
C17 C19 1.385(3)
C17 C18 1.389(3)
C18 C21 1.376(3)
C18 H18 0.9300
C19 C20 1.385(3)
C19 H19 0.9300
C20 N6 1.331(3)
C20 H20 0.9300
C21 N6 1.338(3)
C21 H21 0.9300
C22 N8 1.278(2)
C22 C23 1.470(2)
C22 H22 0.9300
C23 C25 1.387(3)
C23 C24 1.398(2)
C24 C27 1.380(3)
C24 H24 0.9300
C25 C26 1.378(3)
C25 H25 0.9300
C26 N9 1.340(2)
C26 H26 0.9300
C27 N9 1.331(3)
C27 H27 0.9300
C28 O4 1.238(2)
C28 N10 1.322(3)
C29 C30 1.394(6)
C29 N10 1.465(4)
C31 N10 1.470(3)
C31 C32 1.509(5)
N1 N2 1.383(2)
N1 H1 0.8600
N4 N5 1.382(2)
N4 H4A 0.8600
N7 N8 1.383(2)
N7 H7 0.8600
